data_2238943
loop_
_publ_author_name
'Gjikaj, Mimoza'
'Wu, Peng'
'Pook, Niels-Patrick'

_publ_section_title
;
 Hexaaquanickel(II) dihydrogen hypodiphosphate
;
_journal_coeditor_code WM2784
_journal_issue 12
_journal_name_full 'Acta Crystallographica Section E'
_journal_page_first i83
_journal_paper_doi 10.1107/S1600536813030717
_journal_volume 69
_journal_year 2013
_chemical_formula_iupac '[Ni (H2 O)6] (H2 P2 O6)'
_chemical_formula_moiety 'H12 Ni O6 2+, H2 P2 O6 2-'
_chemical_formula_sum 'H14 Ni O12 P2'
_chemical_formula_weight 326.76
_chemical_name_systematic
;
Hexaaquanickel(II) dihydrogen hypodiphosphate
;
_space_group_IT_number 14
_symmetry_cell_setting monoclinic
_symmetry_space_group_name_Hall '-P 2yn'
_symmetry_space_group_name_H-M 'P 1 21/n 1'
_atom_sites_solution_hydrogens geom
_atom_sites_solution_primary direct
_atom_sites_solution_secondary difmap
_audit_creation_method '(Sheldrick, 2008)'
_cell_angle_alpha 90.00
_cell_angle_beta 96.111(11)
_cell_angle_gamma 90.00
_cell_formula_units_Z 2
_cell_length_a 9.3031(14)
_cell_length_b 5.8892(8)
_cell_length_c 9.7620(12)
_cell_measurement_reflns_used 8465
_cell_measurement_temperature 223(2)
_cell_measurement_theta_max 30.49
_cell_measurement_theta_min 2.88
_cell_volume 531.80(13)
_computing_cell_refinement 'X-AREA (Stoe & Cie, 2002)'
_computing_data_collection 'X-AREA (Stoe & Cie, 2002)'
_computing_data_reduction 'X-AREA (Stoe & Cie, 2002)'
_computing_molecular_graphics 'DIAMOND (Brandenburg, 2012)'
_computing_publication_material
;
SHELXL97 (Sheldrick, 2008), PLATON (Spek, 2009) and publCIF
(Westrip, 2010)
;
_computing_structure_refinement 'SHELXL97 (Sheldrick, 2008)'
_computing_structure_solution 'SHELXS97 (Sheldrick, 2008)'
_diffrn_ambient_temperature 223(2)
_diffrn_measured_fraction_theta_full 0.985
_diffrn_measured_fraction_theta_max 0.985
_diffrn_measurement_device_type 'Stoe IPDS-II'
_diffrn_measurement_method \w-scans
_diffrn_radiation_monochromator graphite
_diffrn_radiation_source 'fine-focus sealed tube'
_diffrn_radiation_type MoK\a
_diffrn_radiation_wavelength 0.71073
_diffrn_reflns_av_R_equivalents 0.0563
_diffrn_reflns_av_sigmaI/netI 0.0298
_diffrn_reflns_limit_h_max 13
_diffrn_reflns_limit_h_min -13
_diffrn_reflns_limit_k_max 8
_diffrn_reflns_limit_k_min -8
_diffrn_reflns_limit_l_max 13
_diffrn_reflns_limit_l_min -13
_diffrn_reflns_number 8061
_diffrn_reflns_theta_full 30.49
_diffrn_reflns_theta_max 30.49
_diffrn_reflns_theta_min 2.88
_exptl_absorpt_coefficient_mu 2.177
_exptl_absorpt_correction_T_max 0.619
_exptl_absorpt_correction_T_min 0.537
_exptl_absorpt_correction_type numerical
_exptl_absorpt_process_details '(<i>X-SHAPE</i> and <i>X-RED</i>; Stoe & Cie, 1999, 2001)'
_exptl_crystal_colour green
_exptl_crystal_density_diffrn 2.041
_exptl_crystal_density_method 'not measured'
_exptl_crystal_description block
_exptl_crystal_F_000 336
_exptl_crystal_size_max 0.29
_exptl_crystal_size_mid 0.25
_exptl_crystal_size_min 0.22
_refine_diff_density_max 0.444
_refine_diff_density_min -1.081
_refine_ls_extinction_method none
_refine_ls_goodness_of_fit_ref 1.157
_refine_ls_hydrogen_treatment refall
_refine_ls_matrix_type full
_refine_ls_number_parameters 98
_refine_ls_number_reflns 1601
_refine_ls_number_restraints 0
_refine_ls_restrained_S_all 1.157
_refine_ls_R_factor_all 0.0304
_refine_ls_R_factor_gt 0.0291
_refine_ls_shift/su_max 0.001
_refine_ls_shift/su_mean 0.000
_refine_ls_structure_factor_coef Fsqd
_refine_ls_weighting_details 'calc w=1/[\s^2^(Fo^2^)+(0.0423P)^2^+0.1511P] where P=(Fo^2^+2Fc^2^)/3'
_refine_ls_weighting_scheme calc
_refine_ls_wR_factor_gt 0.0732
_refine_ls_wR_factor_ref 0.0742
_reflns_number_gt 1546
_reflns_number_total 1601
_reflns_threshold_expression I>2sigma(I)
_cod_data_source_file wm2784.cif
_cod_data_source_block I
_cod_original_sg_symbol_H-M 'P 21/n'
_cod_database_code 2238943

loop_
_symmetry_equiv_pos_as_xyz
'x, y, z'
'-x+1/2, y+1/2, -z+1/2'
'-x, -y, -z'
'x-1/2, -y-1/2, z-1/2'

loop_
_atom_site_type_symbol
_atom_site_label
_atom_site_fract_x
_atom_site_fract_y
_atom_site_fract_z
_atom_site_U_iso_or_equiv
_atom_site_adp_type
_atom_site_calc_flag
_atom_site_refinement_flags
_atom_site_occupancy
_atom_site_symmetry_multiplicity
Ni Ni 0.5000 0.5000 0.5000 0.01306(10) Uani d S 1 2
P P 0.06859(3) 0.14612(5) 0.53007(3) 0.01116(10) Uani d . 1 1
O O1 0.20361(11) 0.05887(19) 0.61176(12) 0.0177(2) Uani d . 1 1
O O2 0.08555(10) 0.28724(17) 0.40289(10) 0.01404(19) Uani d . 1 1
O O3 -0.02399(12) 0.28534(18) 0.62787(11) 0.0185(2) Uani d . 1 1
O O4 0.64678(11) 0.6071(2) 0.65421(12) 0.0211(2) Uani d . 1 1
O O5 0.48685(12) 0.20885(19) 0.61392(12) 0.0204(2) Uani d . 1 1
O O6 0.32539(11) 0.62296(19) 0.59655(12) 0.0180(2) Uani d . 1 1
H H3 -0.042(3) 0.436(5) 0.605(3) 0.037(7) Uiso d . 1 1
H H4A 0.620(3) 0.681(5) 0.719(3) 0.037(7) Uiso d . 1 1
H H4B 0.720(3) 0.664(5) 0.630(3) 0.042(7) Uiso d . 1 1
H H5A 0.407(4) 0.154(5) 0.607(3) 0.045(8) Uiso d . 1 1
H H5B 0.521(3) 0.223(5) 0.696(3) 0.039(7) Uiso d . 1 1
H H6A 0.296(2) 0.750(4) 0.581(2) 0.019(5) Uiso d . 1 1
H H6B 0.313(3) 0.584(5) 0.678(3) 0.036(7) Uiso d . 1 1

loop_
_atom_site_aniso_label
_atom_site_aniso_U_11
_atom_site_aniso_U_22
_atom_site_aniso_U_33
_atom_site_aniso_U_12
_atom_site_aniso_U_13
_atom_site_aniso_U_23
Ni 0.01080(13) 0.01511(15) 0.01334(15) -0.00152(7) 0.00159(9) -0.00086(8)
P 0.00991(15) 0.01073(17) 0.01287(17) -0.00066(9) 0.00128(11) 0.00094(10)
O1 0.0130(4) 0.0173(4) 0.0219(5) -0.0003(4) -0.0026(4) 0.0023(4)
O2 0.0140(4) 0.0134(4) 0.0151(5) -0.0015(3) 0.0037(3) 0.0017(3)
O3 0.0251(5) 0.0138(4) 0.0179(5) 0.0040(4) 0.0086(4) 0.0022(4)
O4 0.0138(4) 0.0332(6) 0.0169(5) -0.0071(4) 0.0043(4) -0.0090(4)
O5 0.0194(5) 0.0207(5) 0.0204(5) -0.0044(4) -0.0005(4) 0.0028(4)
O6 0.0180(5) 0.0194(5) 0.0172(5) 0.0040(4) 0.0041(4) -0.0003(4)

loop_
_atom_type_symbol
_atom_type_description
_atom_type_scat_dispersion_real
_atom_type_scat_dispersion_imag
_atom_type_scat_source
Ni Ni 0.3393 1.1124 'International Tables Vol C Tables 4.2.6.8 and 6.1.1.4'
P P 0.1023 0.0942 'International Tables Vol C Tables 4.2.6.8 and 6.1.1.4'
O O 0.0106 0.0060 'International Tables Vol C Tables 4.2.6.8 and 6.1.1.4'
H H 0.0000 0.0000 'International Tables Vol C Tables 4.2.6.8 and 6.1.1.4'

loop_
_geom_angle_atom_site_label_1
_geom_angle_atom_site_label_2
_geom_angle_atom_site_label_3
_geom_angle_site_symmetry_1
_geom_angle_site_symmetry_3
_geom_angle
O4 Ni O4 . 3_666 180.0
O4 Ni O5 . 3_666 93.91(5)
O4 Ni O5 3_666 3_666 86.09(5)
O4 Ni O5 . . 86.09(5)
O4 Ni O5 3_666 . 93.91(5)
O5 Ni O5 3_666 . 179.9990(10)
O4 Ni O6 . . 92.97(5)
O4 Ni O6 3_666 . 87.03(5)
O5 Ni O6 3_666 . 92.80(5)
O5 Ni O6 . . 87.20(5)
O4 Ni O6 . 3_666 87.03(5)
O4 Ni O6 3_666 3_666 92.97(5)
O5 Ni O6 3_666 3_666 87.20(5)
O5 Ni O6 . 3_666 92.80(5)
O6 Ni O6 . 3_666 180.0
O1 P O1 1 . 0.00(11)
O1 P O2 1 . 117.86(6)
O1 P O2 . . 117.86(6)
O1 P O3 1 . 109.55(6)
O1 P O3 . . 109.55(6)
O2 P O3 . . 108.73(6)
O1 P P 1 3_556 107.70(5)
O1 P P . 3_556 107.70(5)
O2 P P . 3_556 108.69(5)
O3 P P . 3_556 103.32(5)
O1 O1 P 1 . 0(10)
P O3 H3 . . 116.7(19)
Ni O4 H4A . . 119.9(19)
Ni O4 H4B . . 115(2)
H4A O4 H4B . . 109(3)
Ni O5 H5A . . 114(2)
Ni O5 H5B . . 113(2)
H5A O5 H5B . . 112(3)
Ni O6 H6A . . 119.9(16)
Ni O6 H6B . . 121.2(19)
H6A O6 H6B . . 111(2)

loop_
_geom_bond_atom_site_label_1
_geom_bond_atom_site_label_2
_geom_bond_site_symmetry_2
_geom_bond_distance
Ni O4 . 2.0226(11)
Ni O4 3_666 2.0227(11)
Ni O5 3_666 2.0544(11)
Ni O5 . 2.0544(11)
Ni O6 . 2.0922(11)
Ni O6 3_666 2.0922(11)
P O1 1 1.5048(10)
P O1 . 1.5048(10)
P O2 . 1.5161(10)
P O3 . 1.5814(11)
P P 3_556 2.1853(7)
O3 H3 . 0.92(3)
O4 H4A . 0.82(3)
O4 H4B . 0.82(3)
O5 H5A . 0.81(3)
O5 H5B . 0.84(3)
O6 H6A . 0.81(2)
O6 H6B . 0.84(3)

loop_
_geom_hbond_atom_site_label_D
_geom_hbond_atom_site_label_H
_geom_hbond_atom_site_label_A
_geom_hbond_site_symmetry_A
_geom_hbond_distance_DH
_geom_hbond_distance_HA
_geom_hbond_distance_DA
_geom_hbond_angle_DHA
O3 H3 O2 3_566 0.92(3) 1.68(3) 2.5919(15) 168(3)
O4 H4A O3 2_556 0.82(3) 1.93(3) 2.7293(16) 165(3)
O4 H4B O2 3_666 0.82(3) 1.89(3) 2.6822(14) 162(3)
O5 H5A O1 1 0.81(3) 1.98(3) 2.7770(15) 171(3)
O5 H5B O2 4_666 0.84(3) 2.04(3) 2.8722(16) 171(3)
O6 H6A O1 1_565 0.81(2) 2.05(2) 2.8163(16) 159(2)
O6 H6B O1 2_556 0.84(3) 2.08(3) 2.9132(17) 168(3)
